data_4086725
loop_
_publ_author_name
'Gomez-Lopez, Jessica L.'
'Ch\'avez, Daniel'
'Parra-Hake, Miguel'
'Royappa, Arun T.'
'Rheingold, Arnold L.'
'Grotjahn, Douglas B.'
'Miranda-Soto, Valent\'in'

_publ_section_title
;
 Synthesis and Reactivity of Bis(protic N-heterocyclic
 carbene)iridium(III) Complexes
;
_journal_issue 18
_journal_name_full Organometallics
_journal_page_first 3148
_journal_paper_doi 10.1021/acs.organomet.6b00501
_journal_volume 35
_journal_year 2016
_chemical_formula_moiety 'C25 H40 Ir N4, Cl'
_chemical_formula_sum 'C25 H40 Cl Ir N4'
_chemical_formula_weight 624.26
_space_group_crystal_system tetragonal
_space_group_IT_number 88
_space_group_name_Hall '-I 4ad'
_space_group_name_H-M_alt 'I 41/a'
_symmetry_space_group_name_Hall '-I 4ad'
_symmetry_space_group_name_H-M 'I 41/a :2'
_atom_sites_solution_hydrogens mixed
_audit_creation_date 2016-02-25
_audit_creation_method
;
Olex2 1.2-beta
(compiled 2016.02.19 svn.r3266 for OlexSys, GUI svn.r5155)
;
_cell_angle_alpha 90
_cell_angle_beta 90
_cell_angle_gamma 90
_cell_formula_units_Z 16
_cell_length_a 25.892(3)
_cell_length_b 25.892(3)
_cell_length_c 27.666(3)
_cell_measurement_reflns_used 4735
_cell_measurement_temperature 100
_cell_measurement_theta_max 23.433
_cell_measurement_theta_min 2.345
_cell_volume 18547(4)
_computing_cell_refinement 'SAINT v8.34A (Bruker, 2013)'
_computing_data_collection 'APEX2 v2013.6-2 (Bruker, 2013)'
_computing_data_reduction 'SAINT v8.34A (Bruker, 2013)'
_computing_molecular_graphics 'Olex2 (Dolomanov et al., 2009)'
_computing_publication_material 'Olex2 (Dolomanov et al., 2009)'
_computing_structure_refinement 'XL (Sheldrick, 2008)'
_computing_structure_solution 'XT (Sheldrick, 2008)'
_diffrn_ambient_temperature 100
_diffrn_detector 'Bruker APEX CCD'
_diffrn_detector_area_resol_mean 8.0
_diffrn_detector_type 'CCD Area Detector'
_diffrn_measured_fraction_theta_full 0.998
_diffrn_measured_fraction_theta_max 0.998
_diffrn_measurement_device 'Kappa Four-Circle Diffractometer'
_diffrn_measurement_device_type 'Bruker APEX-II CCD'
_diffrn_measurement_method '\w and \f scans'
_diffrn_radiation_monochromator graphite
_diffrn_radiation_probe x-ray
_diffrn_radiation_type MoK\a
_diffrn_radiation_wavelength 0.71073
_diffrn_reflns_av_R_equivalents 0.0539
_diffrn_reflns_av_unetI/netI 0.0650
_diffrn_reflns_Laue_measured_fraction_full 0.998
_diffrn_reflns_Laue_measured_fraction_max 0.998
_diffrn_reflns_limit_h_max 31
_diffrn_reflns_limit_h_min -24
_diffrn_reflns_limit_k_max 29
_diffrn_reflns_limit_k_min -31
_diffrn_reflns_limit_l_max 33
_diffrn_reflns_limit_l_min -11
_diffrn_reflns_number 25638
_diffrn_reflns_point_group_measured_fraction_full 0.998
_diffrn_reflns_point_group_measured_fraction_max 0.998
_diffrn_reflns_theta_full 25.364
_diffrn_reflns_theta_max 25.364
_diffrn_reflns_theta_min 2.225
_diffrn_source 'sealed tube'
_diffrn_source_type fine-focus
_diffrn_standards_number 0
_exptl_absorpt_coefficient_mu 2.947
_exptl_absorpt_correction_T_max 0.2590
_exptl_absorpt_correction_T_min 0.1950
_exptl_absorpt_correction_type multi-scan
_exptl_absorpt_process_details
;
SADABS-2014/5 (Bruker,2014/5) was used for absorption correction.
wR2(int) was 0.0784 before and 0.0460 after correction.
The Ratio of minimum to maximum transmission is 0.7529.
The \l/2 correction factor is 0.00150.
;
_exptl_crystal_colour yellow
_exptl_crystal_colour_primary yellow
_exptl_crystal_density_diffrn 0.894
_exptl_crystal_description block
_exptl_crystal_F_000 4992
_exptl_crystal_size_max 0.3
_exptl_crystal_size_mid 0.2
_exptl_crystal_size_min 0.1
_refine_diff_density_max 0.552
_refine_diff_density_min -0.571
_refine_diff_density_rms 0.091
_refine_ls_extinction_method none
_refine_ls_goodness_of_fit_ref 0.981
_refine_ls_hydrogen_treatment mixed
_refine_ls_matrix_type full
_refine_ls_number_parameters 295
_refine_ls_number_reflns 8495
_refine_ls_number_restraints 3
_refine_ls_restrained_S_all 0.981
_refine_ls_R_factor_all 0.0618
_refine_ls_R_factor_gt 0.0332
_refine_ls_shift/su_max 0.002
_refine_ls_shift/su_mean 0.000
_refine_ls_structure_factor_coef Fsqd
_refine_ls_weighting_details 'w=1/[\s^2^(Fo^2^)+(0.0420P)^2^] where P=(Fo^2^+2Fc^2^)/3'
_refine_ls_weighting_scheme calc
_refine_ls_wR_factor_gt 0.0791
_refine_ls_wR_factor_ref 0.0898
_reflns_Friedel_coverage 0.000
_reflns_number_gt 5876
_reflns_number_total 8495
_reflns_threshold_expression 'I > 2\s(I)'
_cod_data_source_file om6b00501_si_002.cif
_cod_data_source_block grot510_a_sq
_cod_depositor_comments
;
The following automatic conversions were performed:

'_diffrn_radiation_probe' value 'X-ray' changed to 'x-ray' according
to
/usr/data/users/saulius/crontab/automatic-downloads/current/ACS/lib/dictionaries/cif_core.dic
dictionary named 'cif_core.dic' version 2.4.2 from 2011-04-26.

Automatic conversion script
Id: cif_fix_values 4268 2015-11-12 08:31:59Z antanas 
;
_cod_original_cell_volume 18548(4)
_cod_database_code 4086725
_shelx_space_group_comment
;
The symmetry employed for this shelxl refinement is uniquely defined
by the following loop, which should always be used as a source of
symmetry information in preference to the above space-group names.
They are only intended as comments.
;
_shelx_estimated_absorpt_t_max 0.757
_shelx_estimated_absorpt_t_min 0.472
_olex2_refinement_description
;
1. Fixed Uiso
 At 1.2 times of:
  All C(H) groups, All C(H,H) groups, All N(H) groups
 At 1.5 times of:
  All C(H,H,H) groups
2. Restrained distances
 H-C11
 2.3 with sigma of 0.02
 H-C19
 2.3 with sigma of 0.02
 Ir1-H
 1.4 with sigma of 0.02
3.a Secondary CH2 refined with riding coordinates:
 C18(H18A,H18B)
3.b Aromatic/amide H refined with riding coordinates:
 N1(H1), N4(H4), C13(H13), C20(H20)
3.c Idealised Me refined as rotating group:
 C6(H6A,H6B,H6C), C7(H7A,H7B,H7C), C8(H8A,H8B,H8C), C9(H9A,H9B,H9C), C10(H10A,
 H10B,H10C), C15(H15A,H15B,H15C), C16(H16A,H16B,H16C), C17(H17A,H17B,H17C),
 C23(H23A,H23B,H23C), C24(H24A,H24B,H24C), C25(H25A,H25B,H25C)
;
_shelx_shelxl_version_number 2014/7
_olex2_submission_original_sample_id LG295
_olex2_submission_special_instructions 'No special instructions were received'

loop_
_space_group_symop_operation_xyz
'x, y, z'
'-x+1/2, -y, z+1/2'
'-y+3/4, x+1/4, z+1/4'
'y+3/4, -x+3/4, z+3/4'
'x+1/2, y+1/2, z+1/2'
'-x+1, -y+1/2, z+1'
'-y+5/4, x+3/4, z+3/4'
'y+5/4, -x+5/4, z+5/4'
'-x, -y, -z'
'x-1/2, y, -z-1/2'
'y-3/4, -x-1/4, -z-1/4'
'-y-3/4, x-3/4, -z-3/4'
'-x+1/2, -y+1/2, -z+1/2'
'x, y+1/2, -z'
'y-1/4, -x+1/4, -z+1/4'
'-y-1/4, x-1/4, -z-1/4'

loop_
_atom_site_label
_atom_site_type_symbol
_atom_site_fract_x
_atom_site_fract_y
_atom_site_fract_z
_atom_site_U_iso_or_equiv
_atom_site_adp_type
_atom_site_occupancy
_atom_site_site_symmetry_order
_atom_site_calc_flag
_atom_site_refinement_flags_posn
Ir1 Ir 0.04398(2) 0.46555(2) 0.42350(2) 0.03253(8) Uani 1 1 d D
H H 0.0299(8) 0.5026(10) 0.4594(6) 0.060(15) Uiso 1 1 d D
N1 N -0.01015(14) 0.55359(14) 0.36987(15) 0.0362(10) Uani 1 1 d .
H1 H -0.0403 0.5489 0.3838 0.043 Uiso 1 1 calc R
N2 N 0.06932(14) 0.54730(14) 0.35174(14) 0.0314(9) Uani 1 1 d .
N3 N 0.14122(13) 0.52042(14) 0.39850(15) 0.0309(9) Uani 1 1 d .
N4 N 0.14606(13) 0.49597(14) 0.47160(16) 0.0391(11) Uani 1 1 d .
H4 H 0.1383 0.4825 0.4999 0.047 Uiso 1 1 calc R
C1 C 0.0501(3) 0.3922(2) 0.3797(3) 0.066(2) Uani 1 1 d .
C2 C -0.0038(2) 0.4085(2) 0.3815(2) 0.0593(17) Uani 1 1 d .
C3 C -0.01922(19) 0.40715(19) 0.4310(2) 0.0443(14) Uani 1 1 d .
C4 C 0.02421(19) 0.39061(17) 0.4599(2) 0.0407(13) Uani 1 1 d .
C5 C 0.0662(2) 0.38185(19) 0.4281(3) 0.0551(17) Uani 1 1 d .
C6 C 0.0806(3) 0.3826(3) 0.3328(3) 0.118(4) Uani 1 1 d .
H6A H 0.1168 0.3924 0.3376 0.177 Uiso 1 1 calc GR
H6B H 0.0658 0.4034 0.3066 0.177 Uiso 1 1 calc GR
H6C H 0.0786 0.3459 0.3242 0.177 Uiso 1 1 calc GR
C7 C -0.0374(3) 0.4223(3) 0.3393(2) 0.090(2) Uani 1 1 d .
H7A H -0.0664 0.4436 0.3504 0.136 Uiso 1 1 calc GR
H7B H -0.0508 0.3906 0.3244 0.136 Uiso 1 1 calc GR
H7C H -0.0172 0.4416 0.3155 0.136 Uiso 1 1 calc GR
C8 C -0.07308(18) 0.4163(2) 0.4496(2) 0.0575(17) Uani 1 1 d .
H8A H -0.0713 0.4330 0.4814 0.086 Uiso 1 1 calc GR
H8B H -0.0912 0.3832 0.4526 0.086 Uiso 1 1 calc GR
H8C H -0.0918 0.4387 0.4271 0.086 Uiso 1 1 calc GR
C9 C 0.0236(2) 0.3796(2) 0.5131(2) 0.0602(18) Uani 1 1 d .
H9A H 0.0582 0.3852 0.5265 0.090 Uiso 1 1 calc GR
H9B H 0.0133 0.3437 0.5185 0.090 Uiso 1 1 calc GR
H9C H -0.0010 0.4027 0.5291 0.090 Uiso 1 1 calc GR
C10 C 0.1188(2) 0.3641(2) 0.4436(3) 0.086(3) Uani 1 1 d .
H10A H 0.1445 0.3748 0.4196 0.129 Uiso 1 1 calc GR
H10B H 0.1190 0.3263 0.4465 0.129 Uiso 1 1 calc GR
H10C H 0.1274 0.3794 0.4750 0.129 Uiso 1 1 calc GR
C11 C 0.03218(17) 0.52637(17) 0.38014(18) 0.0328(11) Uani 1 1 d D
C12 C -0.00054(18) 0.5903(2) 0.33449(18) 0.0409(13) Uani 1 1 d .
C13 C 0.04914(18) 0.58605(18) 0.32378(19) 0.0389(12) Uani 1 1 d .
H13 H 0.0675 0.6062 0.3008 0.047 Uiso 1 1 calc R
C14 C -0.0426(2) 0.6263(2) 0.3152(2) 0.0606(19) Uani 1 1 d .
C15 C -0.0869(2) 0.5924(3) 0.2936(3) 0.085(2) Uani 1 1 d .
H15A H -0.0731 0.5706 0.2677 0.128 Uiso 1 1 calc GR
H15B H -0.1141 0.6148 0.2806 0.128 Uiso 1 1 calc GR
H15C H -0.1014 0.5704 0.3191 0.128 Uiso 1 1 calc GR
C16 C -0.0619(2) 0.6615(3) 0.3555(3) 0.080(2) Uani 1 1 d .
H16A H -0.0773 0.6405 0.3812 0.119 Uiso 1 1 calc GR
H16B H -0.0879 0.6853 0.3426 0.119 Uiso 1 1 calc GR
H16C H -0.0328 0.6813 0.3687 0.119 Uiso 1 1 calc GR
C17 C -0.0194(2) 0.6582(2) 0.2731(2) 0.072(2) Uani 1 1 d .
H17A H 0.0086 0.6801 0.2853 0.108 Uiso 1 1 calc GR
H17B H -0.0463 0.6799 0.2588 0.108 Uiso 1 1 calc GR
H17C H -0.0057 0.6347 0.2484 0.108 Uiso 1 1 calc GR
C18 C 0.12162(17) 0.52721(18) 0.35025(18) 0.0358(12) Uani 1 1 d .
H18A H 0.1219 0.4937 0.3331 0.043 Uiso 1 1 calc R
H18B H 0.1441 0.5515 0.3323 0.043 Uiso 1 1 calc R
C19 C 0.11452(17) 0.49548(16) 0.43344(19) 0.0327(12) Uani 1 1 d D
C20 C 0.18953(17) 0.53560(18) 0.4152(2) 0.0397(14) Uani 1 1 d .
H20 H 0.2152 0.5534 0.3972 0.048 Uiso 1 1 calc R
C21 C 0.19328(17) 0.5207(2) 0.4610(2) 0.0461(15) Uani 1 1 d .
C22 C 0.23609(19) 0.5268(2) 0.4972(3) 0.0644(19) Uani 1 1 d .
C23 C 0.2554(2) 0.4728(3) 0.5125(3) 0.095(3) Uani 1 1 d .
H23A H 0.2265 0.4529 0.5259 0.142 Uiso 1 1 calc GR
H23B H 0.2824 0.4765 0.5372 0.142 Uiso 1 1 calc GR
H23C H 0.2696 0.4548 0.4844 0.142 Uiso 1 1 calc GR
C24 C 0.2172(2) 0.5571(3) 0.5413(3) 0.084(2) Uani 1 1 d .
H24A H 0.2036 0.5907 0.5309 0.125 Uiso 1 1 calc GR
H24B H 0.2461 0.5625 0.5637 0.125 Uiso 1 1 calc GR
H24C H 0.1899 0.5376 0.5576 0.125 Uiso 1 1 calc GR
C25 C 0.2807(2) 0.5570(2) 0.4729(3) 0.078(2) Uani 1 1 d .
H25A H 0.2938 0.5372 0.4453 0.117 Uiso 1 1 calc GR
H25B H 0.3087 0.5621 0.4963 0.117 Uiso 1 1 calc GR
H25C H 0.2681 0.5906 0.4618 0.117 Uiso 1 1 calc GR
Cl1 Cl -0.11991(4) 0.54667(6) 0.42391(5) 0.0529(4) Uani 1 1 d .

loop_
_atom_site_aniso_label
_atom_site_aniso_U_11
_atom_site_aniso_U_22
_atom_site_aniso_U_33
_atom_site_aniso_U_23
_atom_site_aniso_U_13
_atom_site_aniso_U_12
Ir1 0.03160(12) 0.03073(12) 0.03527(12) 0.01134(9) 0.00731(10) -0.00170(8)
N1 0.026(2) 0.047(2) 0.036(3) 0.022(2) 0.0020(19) 0.0026(18)
N2 0.032(2) 0.035(2) 0.027(2) 0.0120(19) 0.0013(19) 0.0016(17)
N3 0.025(2) 0.034(2) 0.034(3) 0.017(2) 0.0087(19) 0.0016(16)
N4 0.029(2) 0.046(2) 0.042(3) 0.028(2) 0.007(2) 0.0010(18)
C1 0.087(5) 0.034(3) 0.077(5) -0.010(3) 0.040(4) -0.022(3)
C2 0.077(4) 0.041(3) 0.059(4) 0.000(3) 0.006(4) -0.026(3)
C3 0.039(3) 0.042(3) 0.052(4) 0.002(3) 0.012(3) -0.020(2)
C4 0.040(3) 0.026(3) 0.056(4) 0.015(3) 0.009(3) -0.002(2)
C5 0.055(4) 0.033(3) 0.077(5) 0.012(3) 0.025(4) -0.002(3)
C6 0.174(8) 0.071(5) 0.108(7) -0.034(5) 0.097(6) -0.050(5)
C7 0.120(6) 0.099(5) 0.052(5) 0.011(4) -0.027(5) -0.049(5)
C8 0.043(3) 0.054(3) 0.075(5) 0.019(3) -0.003(3) -0.019(3)
C9 0.057(4) 0.047(3) 0.076(5) 0.042(3) -0.005(4) -0.016(3)
C10 0.059(4) 0.035(3) 0.163(8) 0.040(4) 0.041(5) 0.020(3)
C11 0.034(3) 0.040(3) 0.024(3) 0.007(2) 0.002(2) -0.005(2)
C12 0.035(3) 0.057(3) 0.031(3) 0.021(3) 0.000(2) -0.003(2)
C13 0.039(3) 0.043(3) 0.035(3) 0.020(3) 0.007(3) -0.003(2)
C14 0.036(3) 0.093(5) 0.053(4) 0.050(4) 0.005(3) 0.004(3)
C15 0.045(4) 0.131(6) 0.079(5) 0.070(5) -0.023(4) -0.010(4)
C16 0.052(4) 0.100(5) 0.087(6) 0.059(5) 0.029(4) 0.036(3)
C17 0.044(3) 0.100(5) 0.070(5) 0.061(4) 0.008(3) 0.017(3)
C18 0.034(3) 0.038(3) 0.036(3) 0.010(3) 0.010(2) 0.003(2)
C19 0.032(3) 0.027(2) 0.039(3) 0.015(2) 0.010(3) 0.006(2)
C20 0.023(2) 0.040(3) 0.056(4) 0.024(3) 0.012(3) 0.004(2)
C21 0.028(3) 0.052(3) 0.059(4) 0.032(3) 0.003(3) 0.001(2)
C22 0.027(3) 0.093(5) 0.073(5) 0.049(4) -0.010(3) -0.011(3)
C23 0.035(3) 0.132(6) 0.118(7) 0.093(6) -0.013(4) -0.007(4)
C24 0.057(4) 0.131(6) 0.062(5) 0.034(5) -0.011(4) -0.035(4)
C25 0.035(3) 0.111(5) 0.087(6) 0.052(5) -0.009(4) -0.019(3)
Cl1 0.0264(6) 0.0844(10) 0.0479(9) 0.0422(8) -0.0017(6) 0.0002(6)

loop_
_atom_type_symbol
_atom_type_description
_atom_type_scat_dispersion_real
_atom_type_scat_dispersion_imag
_atom_type_scat_source
C C 0.0033 0.0016 'International Tables Vol C Tables 4.2.6.8 and 6.1.1.4'
H H 0.0000 0.0000 'International Tables Vol C Tables 4.2.6.8 and 6.1.1.4'
Cl Cl 0.1484 0.1585 'International Tables Vol C Tables 4.2.6.8 and 6.1.1.4'
Ir Ir -1.4442 7.9887 'International Tables Vol C Tables 4.2.6.8 and 6.1.1.4'
N N 0.0061 0.0033 'International Tables Vol C Tables 4.2.6.8 and 6.1.1.4'

loop_
_geom_angle_atom_site_label_1
_geom_angle_atom_site_label_2
_geom_angle_atom_site_label_3
_geom_angle
C1 Ir1 H 162.9(10)
C2 Ir1 H 131.3(9)
C2 Ir1 C1 37.8(2)
C3 Ir1 H 101.7(9)
C3 Ir1 C1 62.2(2)
C3 Ir1 C2 37.1(2)
C3 Ir1 C4 37.60(18)
C3 Ir1 C5 62.0(2)
C4 Ir1 H 102.1(10)
C4 Ir1 C1 62.0(2)
C4 Ir1 C2 62.6(2)
C4 Ir1 C5 36.80(18)
C5 Ir1 H 132.4(9)
C5 Ir1 C1 36.9(2)
C5 Ir1 C2 62.4(2)
C11 Ir1 H 81.4(9)
C11 Ir1 C1 110.6(2)
C11 Ir1 C2 97.0(2)
C11 Ir1 C3 118.37(19)
C11 Ir1 C4 155.96(18)
C11 Ir1 C5 146.3(2)
C19 Ir1 H 82.9(9)
C19 Ir1 C1 109.6(2)
C19 Ir1 C2 145.7(2)
C19 Ir1 C3 156.28(19)
C19 Ir1 C4 118.73(18)
C19 Ir1 C5 97.56(19)
C19 Ir1 C11 85.25(18)
C11 N1 H1 124.3
C11 N1 C12 111.4(4)
C12 N1 H1 124.3
C11 N2 C13 110.5(4)
C11 N2 C18 122.4(4)
C13 N2 C18 127.0(4)
C19 N3 C18 122.8(4)
C19 N3 C20 110.9(4)
C20 N3 C18 126.3(4)
C19 N4 H4 124.1
C19 N4 C21 111.8(4)
C21 N4 H4 124.1
C2 C1 Ir1 70.8(3)
C2 C1 C6 124.3(7)
C5 C1 Ir1 71.1(3)
C5 C1 C2 107.7(6)
C5 C1 C6 127.6(7)
C6 C1 Ir1 128.6(4)
C1 C2 Ir1 71.4(3)
C1 C2 C7 126.9(7)
C3 C2 Ir1 71.0(3)
C3 C2 C1 106.9(6)
C3 C2 C7 126.2(6)
C7 C2 Ir1 124.5(4)
C2 C3 Ir1 71.9(3)
C2 C3 C4 108.7(5)
C2 C3 C8 125.7(6)
C4 C3 Ir1 71.5(3)
C4 C3 C8 125.3(5)
C8 C3 Ir1 127.1(4)
C3 C4 Ir1 70.9(3)
C3 C4 C9 126.3(5)
C5 C4 Ir1 71.6(3)
C5 C4 C3 107.5(5)
C5 C4 C9 125.9(5)
C9 C4 Ir1 127.4(4)
C1 C5 Ir1 72.0(3)
C1 C5 C10 126.3(6)
C4 C5 Ir1 71.6(3)
C4 C5 C1 109.1(5)
C4 C5 C10 124.6(6)
C10 C5 Ir1 123.0(4)
C1 C6 H6A 109.5
C1 C6 H6B 109.5
C1 C6 H6C 109.5
H6A C6 H6B 109.5
H6A C6 H6C 109.5
H6B C6 H6C 109.5
C2 C7 H7A 109.5
C2 C7 H7B 109.5
C2 C7 H7C 109.5
H7A C7 H7B 109.5
H7A C7 H7C 109.5
H7B C7 H7C 109.5
C3 C8 H8A 109.5
C3 C8 H8B 109.5
C3 C8 H8C 109.5
H8A C8 H8B 109.5
H8A C8 H8C 109.5
H8B C8 H8C 109.5
C4 C9 H9A 109.5
C4 C9 H9B 109.5
C4 C9 H9C 109.5
H9A C9 H9B 109.5
H9A C9 H9C 109.5
H9B C9 H9C 109.5
C5 C10 H10A 109.5
C5 C10 H10B 109.5
C5 C10 H10C 109.5
H10A C10 H10B 109.5
H10A C10 H10C 109.5
H10B C10 H10C 109.5
N1 C11 Ir1 132.0(3)
N1 C11 N2 104.4(4)
N2 C11 Ir1 123.6(3)
N1 C12 C14 122.5(4)
C13 C12 N1 106.0(4)
C13 C12 C14 131.6(5)
N2 C13 H13 126.1
C12 C13 N2 107.8(4)
C12 C13 H13 126.1
C12 C14 C15 108.2(5)
C12 C14 C17 108.1(4)
C16 C14 C12 110.0(5)
C16 C14 C15 112.0(5)
C16 C14 C17 111.1(5)
C17 C14 C15 107.3(5)
C14 C15 H15A 109.5
C14 C15 H15B 109.5
C14 C15 H15C 109.5
H15A C15 H15B 109.5
H15A C15 H15C 109.5
H15B C15 H15C 109.5
C14 C16 H16A 109.5
C14 C16 H16B 109.5
C14 C16 H16C 109.5
H16A C16 H16B 109.5
H16A C16 H16C 109.5
H16B C16 H16C 109.5
C14 C17 H17A 109.5
C14 C17 H17B 109.5
C14 C17 H17C 109.5
H17A C17 H17B 109.5
H17A C17 H17C 109.5
H17B C17 H17C 109.5
N2 C18 H18A 109.6
N2 C18 H18B 109.6
N3 C18 N2 110.3(4)
N3 C18 H18A 109.6
N3 C18 H18B 109.6
H18A C18 H18B 108.1
N3 C19 Ir1 123.6(4)
N4 C19 Ir1 132.1(3)
N4 C19 N3 104.4(4)
N3 C20 H20 126.2
C21 C20 N3 107.6(4)
C21 C20 H20 126.2
N4 C21 C22 123.4(5)
C20 C21 N4 105.4(5)
C20 C21 C22 131.2(5)
C21 C22 C23 109.1(5)
C21 C22 C24 110.5(5)
C21 C22 C25 108.5(5)
C23 C22 C25 109.5(5)
C24 C22 C23 110.3(6)
C24 C22 C25 109.0(6)
C22 C23 H23A 109.5
C22 C23 H23B 109.5
C22 C23 H23C 109.5
H23A C23 H23B 109.5
H23A C23 H23C 109.5
H23B C23 H23C 109.5
C22 C24 H24A 109.5
C22 C24 H24B 109.5
C22 C24 H24C 109.5
H24A C24 H24B 109.5
H24A C24 H24C 109.5
H24B C24 H24C 109.5
C22 C25 H25A 109.5
C22 C25 H25B 109.5
C22 C25 H25C 109.5
H25A C25 H25B 109.5
H25A C25 H25C 109.5
H25B C25 H25C 109.5

loop_
_geom_bond_atom_site_label_1
_geom_bond_atom_site_label_2
_geom_bond_distance
Ir1 H 1.428(18)
Ir1 C1 2.258(6)
Ir1 C2 2.250(6)
Ir1 C3 2.238(4)
Ir1 C4 2.245(4)
Ir1 C5 2.246(5)
Ir1 C11 2.003(5)
Ir1 C19 2.003(5)
N1 H1 0.8800
N1 C11 1.334(5)
N1 C12 1.387(6)
N2 C11 1.355(5)
N2 C13 1.370(6)
N2 C18 1.451(5)
N3 C18 1.439(6)
N3 C19 1.352(5)
N3 C20 1.391(6)
N4 H4 0.8800
N4 C19 1.335(6)
N4 C21 1.411(6)
C1 C2 1.459(8)
C1 C5 1.427(9)
C1 C6 1.541(8)
C2 C3 1.428(8)
C2 C7 1.499(8)
C3 C4 1.445(7)
C3 C8 1.506(7)
C4 C5 1.418(7)
C4 C9 1.499(8)
C5 C10 1.501(8)
C6 H6A 0.9800
C6 H6B 0.9800
C6 H6C 0.9800
C7 H7A 0.9800
C7 H7B 0.9800
C7 H7C 0.9800
C8 H8A 0.9800
C8 H8B 0.9800
C8 H8C 0.9800
C9 H9A 0.9800
C9 H9B 0.9800
C9 H9C 0.9800
C10 H10A 0.9800
C10 H10B 0.9800
C10 H10C 0.9800
C12 C13 1.325(6)
C12 C14 1.530(7)
C13 H13 0.9500
C14 C15 1.565(8)
C14 C16 1.524(9)
C14 C17 1.549(7)
C15 H15A 0.9800
C15 H15B 0.9800
C15 H15C 0.9800
C16 H16A 0.9800
C16 H16B 0.9800
C16 H16C 0.9800
C17 H17A 0.9800
C17 H17B 0.9800
C17 H17C 0.9800
C18 H18A 0.9900
C18 H18B 0.9900
C20 H20 0.9500
C20 C21 1.328(7)
C21 C22 1.501(8)
C22 C23 1.545(8)
C22 C24 1.532(9)
C22 C25 1.547(7)
C23 H23A 0.9800
C23 H23B 0.9800
C23 H23C 0.9800
C24 H24A 0.9800
C24 H24B 0.9800
C24 H24C 0.9800
C25 H25A 0.9800
C25 H25B 0.9800
C25 H25C 0.9800

loop_
_geom_torsion_atom_site_label_1
_geom_torsion_atom_site_label_2
_geom_torsion_atom_site_label_3
_geom_torsion_atom_site_label_4
_geom_torsion
Ir1 C1 C2 C3 -62.5(4)
Ir1 C1 C2 C7 119.6(6)
Ir1 C1 C5 C4 62.3(4)
Ir1 C1 C5 C10 -118.2(5)
Ir1 C2 C3 C4 -62.4(3)
Ir1 C2 C3 C8 123.1(5)
Ir1 C3 C4 C5 -62.7(3)
Ir1 C3 C4 C9 122.9(5)
Ir1 C4 C5 C1 -62.6(4)
Ir1 C4 C5 C10 117.9(5)
N1 C12 C13 N2 0.4(6)
N1 C12 C14 C15 -58.7(7)
N1 C12 C14 C16 63.9(7)
N1 C12 C14 C17 -174.6(5)
N3 C20 C21 N4 0.2(6)
N3 C20 C21 C22 -179.6(6)
N4 C21 C22 C23 62.2(7)
N4 C21 C22 C24 -59.2(7)
N4 C21 C22 C25 -178.6(5)
C1 C2 C3 Ir1 62.8(4)
C1 C2 C3 C4 0.4(6)
C1 C2 C3 C8 -174.1(5)
C2 C1 C5 Ir1 -61.7(4)
C2 C1 C5 C4 0.6(6)
C2 C1 C5 C10 -179.9(5)
C2 C3 C4 Ir1 62.6(3)
C2 C3 C4 C5 0.0(6)
C2 C3 C4 C9 -174.5(5)
C3 C4 C5 Ir1 62.2(3)
C3 C4 C5 C1 -0.4(6)
C3 C4 C5 C10 -179.9(5)
C5 C1 C2 Ir1 61.9(4)
C5 C1 C2 C3 -0.6(6)
C5 C1 C2 C7 -178.5(5)
C6 C1 C2 Ir1 -124.2(5)
C6 C1 C2 C3 173.3(5)
C6 C1 C2 C7 -4.6(9)
C6 C1 C5 Ir1 124.7(6)
C6 C1 C5 C4 -173.0(5)
C6 C1 C5 C10 6.5(9)
C7 C2 C3 Ir1 -119.3(6)
C7 C2 C3 C4 178.3(5)
C7 C2 C3 C8 3.8(9)
C8 C3 C4 Ir1 -122.8(5)
C8 C3 C4 C5 174.5(5)
C8 C3 C4 C9 0.1(8)
C9 C4 C5 Ir1 -123.3(5)
C9 C4 C5 C1 174.1(5)
C9 C4 C5 C10 -5.4(8)
C11 N1 C12 C13 -1.4(6)
C11 N1 C12 C14 179.0(5)
C11 N2 C13 C12 0.6(6)
C11 N2 C18 N3 -48.8(6)
C12 N1 C11 Ir1 -175.3(4)
C12 N1 C11 N2 1.7(6)
C13 N2 C11 Ir1 175.9(3)
C13 N2 C11 N1 -1.4(5)
C13 N2 C18 N3 136.0(5)
C13 C12 C14 C15 121.7(7)
C13 C12 C14 C16 -115.7(7)
C13 C12 C14 C17 5.8(9)
C14 C12 C13 N2 -179.9(6)
C18 N2 C11 Ir1 0.0(6)
C18 N2 C11 N1 -177.3(4)
C18 N2 C13 C12 176.3(5)
C18 N3 C19 Ir1 -0.9(6)
C18 N3 C19 N4 178.0(4)
C18 N3 C20 C21 -177.8(4)
C19 N3 C18 N2 49.4(6)
C19 N3 C20 C21 -0.6(6)
C19 N4 C21 C20 0.3(6)
C19 N4 C21 C22 -179.9(5)
C20 N3 C18 N2 -133.8(4)
C20 N3 C19 Ir1 -178.2(3)
C20 N3 C19 N4 0.8(5)
C20 C21 C22 C23 -118.0(7)
C20 C21 C22 C24 120.6(7)
C20 C21 C22 C25 1.2(9)
C21 N4 C19 Ir1 178.2(4)
C21 N4 C19 N3 -0.6(5)
